data_7236686
loop_
_publ_author_name
'Han, Xie'
'Zhang, Bibo'
'Chen, Jianhua'
'Liu, Sheng Hua'
'Tan, Chunyan'
'Liu, Haiyang'
'Lang, Matthew J.'
'Tan, Ying'
'Liu, Xiaogang'
'Yin, Jun'

_publ_section_title
;
 Modulating aggregation-induced emission via a non-conjugated linkage of
 fluorophores to tetraphenylethenes
;
_journal_issue 26
_journal_name_full 'Journal of Materials Chemistry B'
_journal_page_first 5096
_journal_paper_doi 10.1039/C7TB00623C
_journal_volume 5
_journal_year 2017
_chemical_formula_sum 'C33 H24 N4 O3'
_chemical_formula_weight 524.56
_space_group_IT_number 14
_space_group_name_Hall '-P 2ybc'
_space_group_name_H-M_alt 'P 1 21/c 1'
_symmetry_cell_setting monoclinic
_symmetry_space_group_name_H-M 'P 1 21/c 1'
_atom_sites_solution_hydrogens geom
_atom_sites_solution_primary direct
_atom_sites_solution_secondary difmap
_audit_creation_method SHELXL-97
_audit_update_record
;
2017-05-07 deposited with the CCDC.
2017-06-27 downloaded from the CCDC.
;
_cell_angle_alpha 90.00
_cell_angle_beta 96.266(3)
_cell_angle_gamma 90.00
_cell_formula_units_Z 4
_cell_length_a 22.854(3)
_cell_length_b 9.0152(13)
_cell_length_c 13.197(2)
_cell_measurement_reflns_used 3683
_cell_measurement_temperature 296(2)
_cell_measurement_theta_max 22.54
_cell_measurement_theta_min 2.69
_cell_volume 2702.8(7)
_computing_cell_refinement 'Bruker SAINT'
_computing_data_collection 'Bruker APEX2'
_computing_data_reduction 'Bruker SAINT'
_computing_molecular_graphics 'Bruker SHELXTL'
_computing_publication_material 'Bruker SHELXTL'
_computing_structure_refinement 'SHELXL-97 (Sheldrick, 1997)'
_computing_structure_solution 'SHELXS-97 (Sheldrick, 1990)'
_diffrn_ambient_temperature 296(2)
_diffrn_measured_fraction_theta_full 0.997
_diffrn_measured_fraction_theta_max 0.997
_diffrn_measurement_device_type 'Bruker APEX-II CCD'
_diffrn_measurement_method '\f and \w scans'
_diffrn_radiation_monochromator graphite
_diffrn_radiation_source 'fine-focus sealed tube'
_diffrn_radiation_type MoK\a
_diffrn_radiation_wavelength 0.71073
_diffrn_reflns_av_R_equivalents 0.0505
_diffrn_reflns_av_sigmaI/netI 0.0545
_diffrn_reflns_limit_h_max 30
_diffrn_reflns_limit_h_min -31
_diffrn_reflns_limit_k_max 12
_diffrn_reflns_limit_k_min -11
_diffrn_reflns_limit_l_max 18
_diffrn_reflns_limit_l_min -18
_diffrn_reflns_number 25150
_diffrn_reflns_theta_full 29.00
_diffrn_reflns_theta_max 29.00
_diffrn_reflns_theta_min 0.90
_diffrn_standards_number 0
_exptl_absorpt_coefficient_mu 0.084
_exptl_absorpt_correction_T_max 0.9874
_exptl_absorpt_correction_T_min 0.9833
_exptl_absorpt_correction_type none
_exptl_crystal_colour red
_exptl_crystal_density_diffrn 1.289
_exptl_crystal_density_method 'not measured'
_exptl_crystal_description block
_exptl_crystal_F_000 1096
_exptl_crystal_size_max 0.20
_exptl_crystal_size_mid 0.20
_exptl_crystal_size_min 0.15
_refine_diff_density_max 0.223
_refine_diff_density_min -0.246
_refine_diff_density_rms 0.073
_refine_ls_extinction_method none
_refine_ls_goodness_of_fit_ref 1.038
_refine_ls_hydrogen_treatment mixed
_refine_ls_matrix_type full
_refine_ls_number_parameters 361
_refine_ls_number_reflns 7168
_refine_ls_number_restraints 0
_refine_ls_restrained_S_all 1.038
_refine_ls_R_factor_all 0.1070
_refine_ls_R_factor_gt 0.0476
_refine_ls_shift/su_max 0.000
_refine_ls_shift/su_mean 0.000
_refine_ls_structure_factor_coef Fsqd
_refine_ls_weighting_details 'calc w=1/[\s^2^(Fo^2^)+(0.0701P)^2^+0.0285P] where P=(Fo^2^+2Fc^2^)/3'
_refine_ls_weighting_scheme calc
_refine_ls_wR_factor_gt 0.1157
_refine_ls_wR_factor_ref 0.1533
_reflns_number_gt 3924
_reflns_number_total 7168
_reflns_threshold_expression >2sigma(I)
_cod_data_source_file c7tb00623c2.cif
_cod_data_source_block mo_151124b_0m
_cod_depositor_comments
;
The following automatic conversions were performed:

data item '_symmetry_cell_setting' value 'Monoclinic' was changed to
'monoclinic' in accordance with the
/home/saulius/struct/COD-crude-data/automatic-downloads/DataCite-retrospective/RSC/depositions/lib/dictionaries/cif_core.dic
dictionary named 'cif_core.dic' version 2.4.2 last updated on
2011-04-26.

Automatic conversion script
Id: cif_fix_values 6909 2019-04-08 15:41:33Z antanas 
;
_cod_original_sg_symbol_H-M P2(1)/c
_cod_database_code 7236686

loop_
_symmetry_equiv_pos_as_xyz
'x, y, z'
'-x, y+1/2, -z+1/2'
'-x, -y, -z'
'x, -y-1/2, z-1/2'

loop_
_atom_site_label
_atom_site_type_symbol
_atom_site_fract_x
_atom_site_fract_y
_atom_site_fract_z
_atom_site_U_iso_or_equiv
_atom_site_adp_type
_atom_site_occupancy
_atom_site_symmetry_multiplicity
_atom_site_calc_flag
_atom_site_refinement_flags
C1 C 0.46858(8) 0.33987(19) 0.35795(13) 0.0463(4) Uani 1 1 d .
C2 C 0.41393(8) 0.3038(2) 0.31315(14) 0.0512(4) Uani 1 1 d .
H2 H 0.3878 0.3806 0.2943 0.061 Uiso 1 1 calc R
C3 C 0.39475(8) 0.1584(2) 0.29386(14) 0.0503(4) Uani 1 1 d .
H3 H 0.3566 0.1423 0.2638 0.060 Uiso 1 1 calc R
C4 C 0.43099(7) 0.03723(18) 0.31826(12) 0.0412(4) Uani 1 1 d .
C5 C 0.48854(7) 0.07345(18) 0.36649(12) 0.0400(4) Uani 1 1 d .
C6 C 0.50803(7) 0.22210(19) 0.38707(12) 0.0422(4) Uani 1 1 d .
C7 C 0.36029(8) -0.1522(2) 0.24776(14) 0.0521(5) Uani 1 1 d .
H7A H 0.3633 -0.2544 0.2258 0.062 Uiso 1 1 calc R
H7B H 0.3503 -0.0917 0.1876 0.062 Uiso 1 1 calc R
C8 C 0.31175(7) -0.14009(18) 0.31646(13) 0.0442(4) Uani 1 1 d .
C9 C 0.26382(8) -0.0482(2) 0.29251(14) 0.0520(5) Uani 1 1 d .
H9 H 0.2594 0.0012 0.2303 0.062 Uiso 1 1 calc R
C10 C 0.22241(7) -0.0294(2) 0.36060(14) 0.0500(4) Uani 1 1 d .
H10 H 0.1905 0.0333 0.3438 0.060 Uiso 1 1 calc R
C11 C 0.22782(7) -0.10256(18) 0.45331(13) 0.0423(4) Uani 1 1 d .
C12 C 0.27454(7) -0.20005(19) 0.47458(14) 0.0456(4) Uani 1 1 d .
H12 H 0.2779 -0.2542 0.5349 0.055 Uiso 1 1 calc R
C13 C 0.31596(7) -0.21737(18) 0.40742(14) 0.0478(4) Uani 1 1 d .
H13 H 0.3473 -0.2821 0.4234 0.057 Uiso 1 1 calc R
C14 C 0.18484(7) -0.07509(19) 0.52865(13) 0.0435(4) Uani 1 1 d .
C15 C 0.18221(7) 0.05904(19) 0.57370(13) 0.0450(4) Uani 1 1 d .
C16 C 0.22662(7) 0.17597(19) 0.55783(13) 0.0460(4) Uani 1 1 d .
C17 C 0.20815(9) 0.3138(2) 0.52080(16) 0.0584(5) Uani 1 1 d .
H17 H 0.1682 0.3364 0.5125 0.070 Uiso 1 1 calc R
C18 C 0.24835(10) 0.4180(2) 0.49606(17) 0.0686(6) Uani 1 1 d .
H18 H 0.2353 0.5093 0.4697 0.082 Uiso 1 1 calc R
C19 C 0.30740(10) 0.3879(2) 0.50998(17) 0.0665(6) Uani 1 1 d .
H19 H 0.3343 0.4579 0.4921 0.080 Uiso 1 1 calc R
C20 C 0.32661(9) 0.2545(2) 0.55024(16) 0.0604(5) Uani 1 1 d .
H20 H 0.3667 0.2348 0.5616 0.072 Uiso 1 1 calc R
C21 C 0.28655(8) 0.1493(2) 0.57406(14) 0.0533(5) Uani 1 1 d .
H21 H 0.3000 0.0589 0.6015 0.064 Uiso 1 1 calc R
C22 C 0.13387(7) 0.10391(19) 0.63454(14) 0.0489(4) Uani 1 1 d .
C23 C 0.07533(8) 0.0856(2) 0.59706(18) 0.0671(6) Uani 1 1 d .
H23 H 0.0658 0.0411 0.5338 0.081 Uiso 1 1 calc R
C24 C 0.03102(9) 0.1324(3) 0.6525(2) 0.0808(7) Uani 1 1 d .
H24 H -0.0081 0.1178 0.6266 0.097 Uiso 1 1 calc R
C25 C 0.04379(11) 0.2000(3) 0.7448(2) 0.0784(7) Uani 1 1 d .
H25 H 0.0137 0.2318 0.7816 0.094 Uiso 1 1 calc R
C26 C 0.10097(10) 0.2203(3) 0.78239(18) 0.0727(6) Uani 1 1 d .
H26 H 0.1100 0.2660 0.8453 0.087 Uiso 1 1 calc R
C27 C 0.14580(9) 0.1738(2) 0.72807(16) 0.0611(5) Uani 1 1 d .
H27 H 0.1847 0.1895 0.7546 0.073 Uiso 1 1 calc R
C28 C 0.14668(7) -0.20405(18) 0.54732(14) 0.0442(4) Uani 1 1 d .
C29 C 0.12064(8) -0.2859(2) 0.46596(16) 0.0549(5) Uani 1 1 d .
H29 H 0.1269 -0.2595 0.3999 0.066 Uiso 1 1 calc R
C30 C 0.08521(8) -0.4070(2) 0.48170(19) 0.0676(6) Uani 1 1 d .
H30 H 0.0669 -0.4590 0.4262 0.081 Uiso 1 1 calc R
C31 C 0.07720(9) -0.4497(2) 0.5786(2) 0.0700(6) Uani 1 1 d .
H31 H 0.0538 -0.5314 0.5892 0.084 Uiso 1 1 calc R
C32 C 0.10388(9) -0.3718(2) 0.65998(19) 0.0682(6) Uani 1 1 d .
H32 H 0.0988 -0.4014 0.7260 0.082 Uiso 1 1 calc R
C33 C 0.13808(8) -0.2501(2) 0.64475(16) 0.0575(5) Uani 1 1 d .
H33 H 0.1557 -0.1978 0.7007 0.069 Uiso 1 1 calc R
N1 N 0.48575(9) 0.49155(17) 0.37159(12) 0.0561(4) Uani 1 1 d .
O5 O 0.57647(5) 0.06848(16) 0.43567(11) 0.0645(4) Uani 1 1 d .
N4 N 0.41709(6) -0.10472(15) 0.29852(11) 0.0471(4) Uani 1 1 d .
H4 H 0.4430 -0.1715 0.3167 0.056 Uiso 1 1 calc R
O1 O 0.44940(8) 0.58878(15) 0.34120(12) 0.0770(4) Uani 1 1 d .
O2 O 0.53559(7) 0.51946(16) 0.41117(12) 0.0721(4) Uani 1 1 d .
N2 N 0.56260(7) 0.21899(18) 0.43022(12) 0.0585(4) Uani 1 1 d .
N3 N 0.53068(6) -0.01963(17) 0.39591(11) 0.0518(4) Uani 1 1 d .

loop_
_atom_site_aniso_label
_atom_site_aniso_U_11
_atom_site_aniso_U_22
_atom_site_aniso_U_33
_atom_site_aniso_U_23
_atom_site_aniso_U_13
_atom_site_aniso_U_12
C1 0.0611(11) 0.0355(9) 0.0448(10) 0.0000(7) 0.0170(8) -0.0025(8)
C2 0.0580(11) 0.0395(10) 0.0575(11) 0.0036(8) 0.0120(9) 0.0087(8)
C3 0.0463(10) 0.0443(10) 0.0601(11) 0.0019(8) 0.0044(8) 0.0016(8)
C4 0.0495(10) 0.0358(9) 0.0407(9) 0.0016(7) 0.0161(7) -0.0007(7)
C5 0.0443(9) 0.0380(9) 0.0401(9) 0.0050(7) 0.0162(7) 0.0020(7)
C6 0.0457(10) 0.0451(10) 0.0377(9) 0.0018(7) 0.0140(7) -0.0045(8)
C7 0.0565(11) 0.0479(10) 0.0529(11) -0.0078(8) 0.0111(8) -0.0077(9)
C8 0.0445(9) 0.0374(9) 0.0511(10) -0.0041(8) 0.0063(7) -0.0066(7)
C9 0.0523(11) 0.0551(11) 0.0477(10) 0.0079(8) 0.0019(8) -0.0013(9)
C10 0.0420(10) 0.0474(10) 0.0596(11) 0.0065(9) 0.0008(8) 0.0052(8)
C11 0.0407(9) 0.0338(8) 0.0520(10) -0.0012(7) 0.0034(7) -0.0037(7)
C12 0.0475(10) 0.0357(9) 0.0538(10) 0.0077(8) 0.0059(8) -0.0005(8)
C13 0.0445(10) 0.0352(9) 0.0643(12) 0.0022(8) 0.0084(8) 0.0014(8)
C14 0.0382(9) 0.0408(9) 0.0513(10) 0.0011(8) 0.0035(7) 0.0005(7)
C15 0.0399(9) 0.0397(9) 0.0546(10) -0.0021(8) 0.0013(7) 0.0000(7)
C16 0.0475(10) 0.0377(9) 0.0521(10) -0.0064(8) 0.0033(8) -0.0027(8)
C17 0.0559(11) 0.0416(11) 0.0766(13) -0.0037(9) 0.0029(10) 0.0018(9)
C18 0.0766(15) 0.0397(11) 0.0884(16) 0.0055(10) 0.0037(12) -0.0055(10)
C19 0.0718(14) 0.0519(12) 0.0774(15) -0.0038(10) 0.0149(11) -0.0203(11)
C20 0.0498(11) 0.0566(12) 0.0748(13) -0.0111(10) 0.0071(9) -0.0093(9)
C21 0.0491(11) 0.0430(10) 0.0667(12) -0.0025(9) 0.0013(9) -0.0031(8)
C22 0.0453(10) 0.0405(10) 0.0609(11) -0.0035(8) 0.0054(8) -0.0012(8)
C23 0.0501(12) 0.0666(14) 0.0831(15) -0.0184(11) 0.0003(10) 0.0039(10)
C24 0.0437(12) 0.0815(16) 0.117(2) -0.0186(15) 0.0087(12) 0.0055(11)
C25 0.0719(16) 0.0669(15) 0.1030(19) -0.0087(13) 0.0402(14) -0.0018(12)
C26 0.0771(15) 0.0777(16) 0.0673(14) -0.0119(11) 0.0251(11) -0.0099(12)
C27 0.0548(11) 0.0659(13) 0.0630(13) -0.0086(10) 0.0085(9) -0.0093(10)
C28 0.0379(9) 0.0370(9) 0.0584(11) -0.0001(8) 0.0082(7) 0.0025(7)
C29 0.0507(11) 0.0497(11) 0.0644(12) -0.0047(9) 0.0060(9) -0.0043(9)
C30 0.0501(11) 0.0537(12) 0.0980(18) -0.0150(12) 0.0038(11) -0.0102(10)
C31 0.0477(12) 0.0475(12) 0.117(2) 0.0082(13) 0.0204(12) -0.0075(9)
C32 0.0602(12) 0.0640(14) 0.0829(15) 0.0161(12) 0.0189(11) -0.0053(11)
C33 0.0554(11) 0.0561(12) 0.0611(12) 0.0048(9) 0.0073(9) -0.0047(9)
N1 0.0816(12) 0.0409(9) 0.0502(9) -0.0034(7) 0.0265(8) -0.0064(9)
O5 0.0483(8) 0.0667(10) 0.0781(10) 0.0085(7) 0.0053(6) 0.0026(7)
N4 0.0489(8) 0.0379(8) 0.0566(9) -0.0010(7) 0.0156(7) 0.0011(7)
O1 0.1145(12) 0.0361(8) 0.0825(11) 0.0004(7) 0.0199(9) 0.0084(8)
O2 0.0824(10) 0.0622(9) 0.0754(10) -0.0136(7) 0.0255(8) -0.0261(8)
N2 0.0569(10) 0.0557(10) 0.0632(10) 0.0043(8) 0.0082(8) -0.0051(8)
N3 0.0477(9) 0.0511(9) 0.0583(9) 0.0072(7) 0.0131(7) 0.0031(7)

loop_
_atom_type_symbol
_atom_type_description
_atom_type_scat_dispersion_real
_atom_type_scat_dispersion_imag
_atom_type_scat_source
C C 0.0033 0.0016 'International Tables Vol C Tables 4.2.6.8 and 6.1.1.4'
H H 0.0000 0.0000 'International Tables Vol C Tables 4.2.6.8 and 6.1.1.4'
N N 0.0061 0.0033 'International Tables Vol C Tables 4.2.6.8 and 6.1.1.4'
O O 0.0106 0.0060 'International Tables Vol C Tables 4.2.6.8 and 6.1.1.4'

loop_
_geom_angle_atom_site_label_1
_geom_angle_atom_site_label_2
_geom_angle_atom_site_label_3
_geom_angle
C2 C1 C6 117.69(16)
C2 C1 N1 120.64(17)
C6 C1 N1 121.63(17)
C1 C2 C3 123.92(17)
C1 C2 H2 118.0
C3 C2 H2 118.0
C4 C3 C2 121.94(17)
C4 C3 H3 119.0
C2 C3 H3 119.0
N4 C4 C3 125.82(16)
N4 C4 C5 119.39(15)
C3 C4 C5 114.77(15)
N3 C5 C6 110.01(15)
N3 C5 C4 126.65(15)
C6 C5 C4 123.32(15)
N2 C6 C1 132.75(17)
N2 C6 C5 108.90(15)
C1 C6 C5 118.34(15)
N4 C7 C8 112.21(14)
N4 C7 H7A 109.2
C8 C7 H7A 109.2
N4 C7 H7B 109.2
C8 C7 H7B 109.2
H7A C7 H7B 107.9
C9 C8 C13 118.63(15)
C9 C8 C7 121.44(16)
C13 C8 C7 119.88(16)
C8 C9 C10 120.38(17)
C8 C9 H9 119.8
C10 C9 H9 119.8
C11 C10 C9 120.93(16)
C11 C10 H10 119.5
C9 C10 H10 119.5
C10 C11 C12 118.25(16)
C10 C11 C14 120.55(15)
C12 C11 C14 121.20(15)
C13 C12 C11 120.69(16)
C13 C12 H12 119.7
C11 C12 H12 119.7
C12 C13 C8 121.00(16)
C12 C13 H13 119.5
C8 C13 H13 119.5
C15 C14 C28 124.78(15)
C15 C14 C11 120.36(15)
C28 C14 C11 114.85(14)
C14 C15 C22 123.42(15)
C14 C15 C16 120.41(15)
C22 C15 C16 116.03(14)
C21 C16 C17 117.99(17)
C21 C16 C15 122.11(16)
C17 C16 C15 119.81(16)
C18 C17 C16 120.66(18)
C18 C17 H17 119.7
C16 C17 H17 119.7
C19 C18 C17 120.40(19)
C19 C18 H18 119.8
C17 C18 H18 119.8
C20 C19 C18 119.78(19)
C20 C19 H19 120.1
C18 C19 H19 120.1
C19 C20 C21 120.05(19)
C19 C20 H20 120.0
C21 C20 H20 120.0
C20 C21 C16 121.04(18)
C20 C21 H21 119.5
C16 C21 H21 119.5
C23 C22 C27 117.44(17)
C23 C22 C15 121.27(17)
C27 C22 C15 121.18(16)
C24 C23 C22 120.7(2)
C24 C23 H23 119.6
C22 C23 H23 119.6
C25 C24 C23 120.8(2)
C25 C24 H24 119.6
C23 C24 H24 119.6
C26 C25 C24 119.3(2)
C26 C25 H25 120.4
C24 C25 H25 120.4
C25 C26 C27 120.6(2)
C25 C26 H26 119.7
C27 C26 H26 119.7
C26 C27 C22 121.09(19)
C26 C27 H27 119.5
C22 C27 H27 119.5
C29 C28 C33 117.92(17)
C29 C28 C14 119.87(16)
C33 C28 C14 122.15(16)
C28 C29 C30 120.8(2)
C28 C29 H29 119.6
C30 C29 H29 119.6
C31 C30 C29 120.1(2)
C31 C30 H30 119.9
C29 C30 H30 119.9
C30 C31 C32 119.7(2)
C30 C31 H31 120.2
C32 C31 H31 120.2
C31 C32 C33 120.4(2)
C31 C32 H32 119.8
C33 C32 H32 119.8
C32 C33 C28 121.0(2)
C32 C33 H33 119.5
C28 C33 H33 119.5
O2 N1 O1 123.33(16)
O2 N1 C1 118.67(17)
O1 N1 C1 117.99(17)
N3 O5 N2 112.60(13)
C4 N4 C7 123.43(15)
C4 N4 H4 118.3
C7 N4 H4 118.3
C6 N2 O5 104.07(14)
C5 N3 O5 104.42(14)

loop_
_geom_bond_atom_site_label_1
_geom_bond_atom_site_label_2
_geom_bond_distance
C1 C2 1.361(3)
C1 C6 1.419(2)
C1 N1 1.429(2)
C2 C3 1.397(3)
C2 H2 0.9300
C3 C4 1.387(2)
C3 H3 0.9300
C4 N4 1.337(2)
C4 C5 1.435(2)
C5 N3 1.304(2)
C5 C6 1.429(2)
C6 N2 1.313(2)
C7 N4 1.459(2)
C7 C8 1.511(2)
C7 H7A 0.9700
C7 H7B 0.9700
C8 C9 1.382(2)
C8 C13 1.382(2)
C9 C10 1.385(2)
C9 H9 0.9300
C10 C11 1.383(2)
C10 H10 0.9300
C11 C12 1.388(2)
C11 C14 1.493(2)
C12 C13 1.374(2)
C12 H12 0.9300
C13 H13 0.9300
C14 C15 1.352(2)
C14 C28 1.490(2)
C15 C22 1.491(2)
C15 C16 1.494(2)
C16 C21 1.384(2)
C16 C17 1.385(3)
C17 C18 1.378(3)
C17 H17 0.9300
C18 C19 1.369(3)
C18 H18 0.9300
C19 C20 1.367(3)
C19 H19 0.9300
C20 C21 1.378(3)
C20 H20 0.9300
C21 H21 0.9300
C22 C23 1.385(3)
C22 C27 1.386(3)
C23 C24 1.378(3)
C23 H23 0.9300
C24 C25 1.366(3)
C24 H24 0.9300
C25 C26 1.359(3)
C25 H25 0.9300
C26 C27 1.378(3)
C26 H26 0.9300
C27 H27 0.9300
C28 C29 1.383(3)
C28 C33 1.385(3)
C29 C30 1.388(3)
C29 H29 0.9300
C30 C31 1.367(3)
C30 H30 0.9300
C31 C32 1.370(3)
C31 H31 0.9300
C32 C33 1.375(3)
C32 H32 0.9300
C33 H33 0.9300
N1 O2 1.226(2)
N1 O1 1.244(2)
O5 N3 1.372(2)
O5 N2 1.394(2)
N4 H4 0.8600

loop_
_geom_torsion_atom_site_label_1
_geom_torsion_atom_site_label_2
_geom_torsion_atom_site_label_3
_geom_torsion_atom_site_label_4
_geom_torsion
C6 C1 C2 C3 -0.3(3)
N1 C1 C2 C3 177.57(16)
C1 C2 C3 C4 -0.9(3)
C2 C3 C4 N4 -176.92(16)
C2 C3 C4 C5 1.4(2)
N4 C4 C5 N3 -0.9(2)
C3 C4 C5 N3 -179.37(16)
N4 C4 C5 C6 177.60(14)
C3 C4 C5 C6 -0.8(2)
C2 C1 C6 N2 179.48(18)
N1 C1 C6 N2 1.6(3)
C2 C1 C6 C5 0.9(2)
N1 C1 C6 C5 -177.02(14)
N3 C5 C6 N2 -0.45(19)
C4 C5 C6 N2 -179.20(14)
N3 C5 C6 C1 178.46(14)
C4 C5 C6 C1 -0.3(2)
N4 C7 C8 C9 118.37(18)
N4 C7 C8 C13 -59.0(2)
C13 C8 C9 C10 2.8(3)
C7 C8 C9 C10 -174.58(16)
C8 C9 C10 C11 -0.5(3)
C9 C10 C11 C12 -2.6(3)
C9 C10 C11 C14 176.55(16)
C10 C11 C12 C13 3.3(2)
C14 C11 C12 C13 -175.83(16)
C11 C12 C13 C8 -1.0(3)
C9 C8 C13 C12 -2.1(3)
C7 C8 C13 C12 175.33(16)
C10 C11 C14 C15 -66.3(2)
C12 C11 C14 C15 112.79(19)
C10 C11 C14 C28 113.14(18)
C12 C11 C14 C28 -67.7(2)
C28 C14 C15 C22 -11.0(3)
C11 C14 C15 C22 168.47(15)
C28 C14 C15 C16 173.63(16)
C11 C14 C15 C16 -6.9(2)
C14 C15 C16 C21 -52.2(2)
C22 C15 C16 C21 132.03(17)
C14 C15 C16 C17 124.39(19)
C22 C15 C16 C17 -51.3(2)
C21 C16 C17 C18 3.3(3)
C15 C16 C17 C18 -173.49(18)
C16 C17 C18 C19 -1.5(3)
C17 C18 C19 C20 -1.1(3)
C18 C19 C20 C21 1.8(3)
C19 C20 C21 C16 0.0(3)
C17 C16 C21 C20 -2.6(3)
C15 C16 C21 C20 174.13(18)
C14 C15 C22 C23 -49.6(3)
C16 C15 C22 C23 125.98(19)
C14 C15 C22 C27 134.3(2)
C16 C15 C22 C27 -50.1(2)
C27 C22 C23 C24 -1.4(3)
C15 C22 C23 C24 -177.6(2)
C22 C23 C24 C25 1.0(4)
C23 C24 C25 C26 -0.3(4)
C24 C25 C26 C27 0.2(4)
C25 C26 C27 C22 -0.7(3)
C23 C22 C27 C26 1.3(3)
C15 C22 C27 C26 177.47(19)
C15 C14 C28 C29 134.45(19)
C11 C14 C28 C29 -45.0(2)
C15 C14 C28 C33 -48.4(2)
C11 C14 C28 C33 132.11(17)
C33 C28 C29 C30 2.4(3)
C14 C28 C29 C30 179.63(17)
C28 C29 C30 C31 -2.2(3)
C29 C30 C31 C32 0.6(3)
C30 C31 C32 C33 0.7(3)
C31 C32 C33 C28 -0.4(3)
C29 C28 C33 C32 -1.1(3)
C14 C28 C33 C32 -178.29(17)
C2 C1 N1 O2 -179.14(16)
C6 C1 N1 O2 -1.3(2)
C2 C1 N1 O1 -0.1(2)
C6 C1 N1 O1 177.70(16)
C3 C4 N4 C7 -0.3(3)
C5 C4 N4 C7 -178.58(14)
C8 C7 N4 C4 -73.4(2)
C1 C6 N2 O5 -178.50(17)
C5 C6 N2 O5 0.20(17)
N3 O5 N2 C6 0.10(18)
C6 C5 N3 O5 0.49(17)
C4 C5 N3 O5 179.17(15)
N2 O5 N3 C5 -0.38(18)
